data_7128906
loop_
_publ_author_name
'Thiele, Maike'
'Octa-Smolin, Frescilia'
'Th\"olke, Simon'
'W\"olper, Christoph'
'Linders, J\"urgen'
'Mayer, Christian'
'Haberhauer, Gebhard'
'Niemeyer, Jochen'

_publ_section_title
;
 A supramolecular double-helix based on complementary
 phosphate-guanidinium pairing.
;
_journal_issue 77
_journal_name_full 'Chemical communications (Cambridge, England)'
_journal_page_first 9842
_journal_page_last 9845
_journal_paper_doi 10.1039/d1cc04644f
_journal_volume 57
_journal_year 2021
_chemical_formula_sum 'C23 H20 Br N3'
_chemical_formula_weight 418.33
_space_group_crystal_system triclinic
_space_group_IT_number 2
_space_group_name_Hall '-P 1'
_space_group_name_H-M_alt 'P -1'
_atom_sites_solution_hydrogens mixed
_audit_creation_method SHELXL-2014/7
_audit_update_record
;
2021-04-16 deposited with the CCDC.	2021-08-27 downloaded from the CCDC.
;
_cell_angle_alpha 91.7000(10)
_cell_angle_beta 93.9750(10)
_cell_angle_gamma 108.2000(10)
_cell_formula_units_Z 2
_cell_length_a 8.8577(2)
_cell_length_b 8.9307(2)
_cell_length_c 18.7699(4)
_cell_measurement_reflns_used 9984
_cell_measurement_temperature 100(1)
_cell_measurement_theta_max 16.7
_cell_measurement_theta_min 2.43
_cell_volume 1405.06(5)
_computing_cell_refinement 'BRUKER D8 KAPPA APEX 2 (3.0-2009)'
_computing_data_collection 'BRUKER D8 KAPPA APEX 2 (3.0-2009)'
_computing_data_reduction 'BRUKER D8 KAPPA APEX 2 (3.0-2009)'
_computing_molecular_graphics 'BRUKER AXS SHELXTL (c) 2008 / Vers. 2008/4'
_computing_publication_material 'BRUKER AXS SHELXTL (c) 2008 / Vers. 2008/4'
_computing_structure_refinement 'SHELXL-2014/7 (Sheldrick, 2014)'
_computing_structure_solution 'BRUKER D8 KAPPA APEX 2 (3.0-2009)'
_diffrn_ambient_temperature 100(1)
_diffrn_detector_area_resol_mean 512
_diffrn_measured_fraction_theta_full 1.000
_diffrn_measured_fraction_theta_max 0.964
_diffrn_measurement_device_type
; 
 Bruker D8 KAPPA series II with APEX II area detector system
;
_diffrn_measurement_method
;
 Data collection strategy APEX 2/COSMO
;
_diffrn_radiation_monochromator 'Triumph Goebel mirror'
_diffrn_radiation_source 'fine-focus sealed tube'
_diffrn_radiation_type MoK\a
_diffrn_radiation_wavelength 0.71073
_diffrn_reflns_av_R_equivalents 0.0330
_diffrn_reflns_av_unetI/netI 0.0487
_diffrn_reflns_Laue_measured_fraction_full 1.000
_diffrn_reflns_Laue_measured_fraction_max 0.964
_diffrn_reflns_limit_h_max 13
_diffrn_reflns_limit_h_min -10
_diffrn_reflns_limit_k_max 9
_diffrn_reflns_limit_k_min -13
_diffrn_reflns_limit_l_max 27
_diffrn_reflns_limit_l_min -28
_diffrn_reflns_number 38397
_diffrn_reflns_point_group_measured_fraction_full 1.000
_diffrn_reflns_point_group_measured_fraction_max 0.964
_diffrn_reflns_theta_full 25.242
_diffrn_reflns_theta_max 32.575
_diffrn_reflns_theta_min 2.404
_exptl_absorpt_coefficient_mu 1.471
_exptl_absorpt_correction_T_max 0.75
_exptl_absorpt_correction_T_min 0.61
_exptl_absorpt_correction_type multi-scan
_exptl_absorpt_process_details
; 
 BRUKER AXS SMART APEX 2 Vers. 3.0-2009
 R.H. Blessing, Acta Cryst. (1995) A51 33-38 
;
_exptl_crystal_colour colourless
_exptl_crystal_density_diffrn 0.989
_exptl_crystal_description tablet
_exptl_crystal_F_000 428
_exptl_crystal_size_max 0.173
_exptl_crystal_size_mid 0.125
_exptl_crystal_size_min 0.095
_platon_squeeze_details
;
;
_refine_diff_density_max 0.851
_refine_diff_density_min -0.381
_refine_diff_density_rms 0.101
_refine_ls_extinction_method none
_refine_ls_goodness_of_fit_ref 1.052
_refine_ls_hydrogen_treatment mixed
_refine_ls_matrix_type full
_refine_ls_number_parameters 260
_refine_ls_number_reflns 9887
_refine_ls_number_restraints 4
_refine_ls_restrained_S_all 1.053
_refine_ls_R_factor_all 0.0594
_refine_ls_R_factor_gt 0.0464
_refine_ls_shift/su_max 0.001
_refine_ls_shift/su_mean 0.000
_refine_ls_structure_factor_coef Fsqd
_refine_ls_weighting_details 'w=1/[\s^2^(Fo^2^)+(0.0678P)^2^+0.3442P] where P=(Fo^2^+2Fc^2^)/3'
_refine_ls_weighting_scheme calc
_refine_ls_wR_factor_gt 0.1161
_refine_ls_wR_factor_ref 0.1212
_reflns_Friedel_coverage 0.000
_reflns_number_gt 7853
_reflns_number_total 9887
_reflns_threshold_expression 'I > 2\s(I)'
_cod_data_source_file d1cc04644f2.cif
_cod_data_source_block st010_4m
_cod_depositor_comments 'Adding full bibliography for 7128905--7128910.cif.'
_cod_database_code 7128906
_shelx_shelxl_version_number 2014/7
_shelx_space_group_comment
;
The symmetry employed for this shelxl refinement is uniquely defined
by the following loop, which should always be used as a source of
symmetry information in preference to the above space-group names.
They are only intended as comments.
;
_shelx_estimated_absorpt_t_min 0.785
_shelx_estimated_absorpt_t_max 0.873

loop_
_space_group_symop_operation_xyz
'x, y, z'
'-x, -y, -z'

loop_
_atom_site_label
_atom_site_type_symbol
_atom_site_fract_x
_atom_site_fract_y
_atom_site_fract_z
_atom_site_U_iso_or_equiv
_atom_site_adp_type
_atom_site_occupancy
_atom_site_site_symmetry_order
_atom_site_calc_flag
_atom_site_refinement_flags_posn
_atom_site_refinement_flags_adp
_atom_site_refinement_flags_occupancy
_atom_site_disorder_assembly
_atom_site_disorder_group
Br1 Br 0.77511(2) 0.59338(2) 0.41095(2) 0.01943(6) Uani 1 1 d . . . . .
N1 N 0.31117(18) 0.7072(2) 0.35722(9) 0.0190(3) Uani 1 1 d . . . . .
N2 N 0.4281(2) 0.6444(3) 0.46192(10) 0.0331(5) Uani 1 1 d D . . . .
H2A H 0.407(4) 0.611(3) 0.5025(11) 0.040 Uiso 1 1 d D U . . .
H2B H 0.509(3) 0.636(3) 0.4410(15) 0.040 Uiso 1 1 d D U . . .
N3 N 0.1753(3) 0.6569(3) 0.45993(11) 0.0369(5) Uani 1 1 d D . . . .
H3A H 0.093(3) 0.664(4) 0.4395(15) 0.044 Uiso 1 1 d D U . . .
H3B H 0.173(4) 0.611(3) 0.4953(12) 0.044 Uiso 1 1 d D U . . .
C1 C 0.3990(2) 0.9319(2) 0.23179(9) 0.0152(3) Uani 1 1 d . . . . .
C2 C 0.4881(2) 0.9176(2) 0.29354(10) 0.0180(3) Uani 1 1 d . . . . .
C3 C 0.5978(2) 1.0518(2) 0.33071(11) 0.0225(4) Uani 1 1 d . . . . .
H3 H 0.6585 1.0399 0.3726 0.027 Uiso 1 1 calc R U . . .
C4 C 0.6167(2) 1.1993(2) 0.30636(12) 0.0249(4) Uani 1 1 d . . . . .
H4 H 0.6935 1.2887 0.3305 0.030 Uiso 1 1 calc R U . . .
C5 C 0.5232(2) 1.2195(2) 0.24579(11) 0.0203(4) Uani 1 1 d . . . . .
C6 C 0.5349(3) 1.3734(2) 0.22265(12) 0.0265(4) Uani 1 1 d . . . . .
H6 H 0.6103 1.4633 0.2472 0.032 Uiso 1 1 calc R U . . .
C7 C 0.4407(3) 1.3929(2) 0.16654(13) 0.0282(4) Uani 1 1 d . . . . .
H7 H 0.4498 1.4963 0.1522 0.034 Uiso 1 1 calc R U . . .
C8 C 0.3281(3) 1.2606(2) 0.12877(12) 0.0250(4) Uani 1 1 d . . . . .
H8 H 0.2614 1.2755 0.0895 0.030 Uiso 1 1 calc R U . . .
C9 C 0.3155(2) 1.1112(2) 0.14894(10) 0.0192(3) Uani 1 1 d . . . . .
H9 H 0.2403 1.0232 0.1231 0.023 Uiso 1 1 calc R U . . .
C10 C 0.4127(2) 1.0857(2) 0.20769(10) 0.0164(3) Uani 1 1 d . . . . .
C11 C 0.2857(2) 0.7849(2) 0.19625(10) 0.0158(3) Uani 1 1 d . . . . .
C12 C 0.1749(2) 0.6848(2) 0.23638(10) 0.0176(3) Uani 1 1 d . . . . .
C13 C 0.0673(2) 0.5422(2) 0.20534(11) 0.0225(4) Uani 1 1 d . . . . .
H13 H -0.0090 0.4759 0.2334 0.027 Uiso 1 1 calc R U . . .
C14 C 0.0717(2) 0.4984(2) 0.13529(11) 0.0236(4) Uani 1 1 d . . . . .
H14 H -0.0032 0.4033 0.1149 0.028 Uiso 1 1 calc R U . . .
C15 C 0.1866(2) 0.5932(2) 0.09276(11) 0.0208(4) Uani 1 1 d . . . . .
C16 C 0.2009(3) 0.5436(3) 0.02213(11) 0.0260(4) Uani 1 1 d . . . . .
H16 H 0.1275 0.4478 0.0015 0.031 Uiso 1 1 calc R U . . .
C17 C 0.3187(3) 0.6312(3) -0.01736(12) 0.0305(5) Uani 1 1 d . . . . .
H17 H 0.3267 0.5962 -0.0648 0.037 Uiso 1 1 calc R U . . .
C18 C 0.4280(3) 0.7738(3) 0.01303(11) 0.0291(4) Uani 1 1 d . . . . .
H18 H 0.5096 0.8346 -0.0143 0.035 Uiso 1 1 calc R U . . .
C19 C 0.4179(2) 0.8255(2) 0.08157(11) 0.0226(4) Uani 1 1 d . . . . .
H19 H 0.4932 0.9211 0.1013 0.027 Uiso 1 1 calc R U . . .
C20 C 0.2961(2) 0.7380(2) 0.12339(10) 0.0174(3) Uani 1 1 d . . . . .
C21 C 0.4638(2) 0.7573(2) 0.32342(10) 0.0196(4) Uani 1 1 d . . . . .
H21A H 0.4624 0.6795 0.2845 0.024 Uiso 1 1 calc R U . . .
H21B H 0.5530 0.7624 0.3593 0.024 Uiso 1 1 calc R U . . .
C22 C 0.1715(2) 0.7261(2) 0.31508(10) 0.0193(3) Uani 1 1 d . . . . .
H22A H 0.1716 0.8366 0.3213 0.023 Uiso 1 1 calc R U . . .
H22B H 0.0724 0.6566 0.3329 0.023 Uiso 1 1 calc R U . . .
C23 C 0.3043(2) 0.6688(3) 0.42506(11) 0.0234(4) Uani 1 1 d . . . . .

loop_
_atom_site_aniso_label
_atom_site_aniso_U_11
_atom_site_aniso_U_22
_atom_site_aniso_U_33
_atom_site_aniso_U_23
_atom_site_aniso_U_13
_atom_site_aniso_U_12
Br1 0.01859(9) 0.02425(10) 0.01780(9) 0.00362(6) 0.00193(6) 0.00981(7)
N1 0.0158(7) 0.0247(8) 0.0205(7) 0.0101(6) 0.0065(6) 0.0102(6)
N2 0.0273(9) 0.0590(13) 0.0261(9) 0.0244(9) 0.0112(7) 0.0284(9)
N3 0.0313(10) 0.0659(15) 0.0292(10) 0.0289(10) 0.0170(8) 0.0324(10)
C1 0.0145(7) 0.0157(8) 0.0178(8) 0.0042(6) 0.0046(6) 0.0074(6)
C2 0.0143(8) 0.0232(9) 0.0194(8) 0.0055(7) 0.0047(6) 0.0089(7)
C3 0.0175(8) 0.0297(10) 0.0210(9) 0.0011(7) 0.0000(7) 0.0089(7)
C4 0.0212(9) 0.0233(9) 0.0284(10) -0.0024(8) 0.0001(7) 0.0051(7)
C5 0.0195(8) 0.0176(8) 0.0249(9) 0.0006(7) 0.0052(7) 0.0069(7)
C6 0.0279(10) 0.0160(9) 0.0360(11) 0.0000(8) 0.0064(8) 0.0070(8)
C7 0.0334(11) 0.0160(9) 0.0382(11) 0.0057(8) 0.0070(9) 0.0109(8)
C8 0.0296(10) 0.0219(9) 0.0288(10) 0.0070(8) 0.0063(8) 0.0145(8)
C9 0.0192(8) 0.0189(8) 0.0217(8) 0.0042(7) 0.0037(7) 0.0082(7)
C10 0.0171(8) 0.0160(8) 0.0193(8) 0.0041(6) 0.0060(6) 0.0087(6)
C11 0.0171(8) 0.0140(7) 0.0189(8) 0.0040(6) 0.0038(6) 0.0080(6)
C12 0.0172(8) 0.0173(8) 0.0210(8) 0.0067(6) 0.0033(6) 0.0085(6)
C13 0.0195(9) 0.0188(9) 0.0286(10) 0.0083(7) 0.0045(7) 0.0039(7)
C14 0.0211(9) 0.0183(9) 0.0304(10) 0.0031(7) -0.0010(8) 0.0052(7)
C15 0.0225(9) 0.0180(8) 0.0237(9) 0.0019(7) 0.0004(7) 0.0095(7)
C16 0.0304(11) 0.0247(10) 0.0234(9) -0.0035(8) -0.0026(8) 0.0110(8)
C17 0.0394(12) 0.0344(12) 0.0204(9) -0.0019(8) 0.0049(8) 0.0154(10)
C18 0.0371(12) 0.0309(11) 0.0215(9) 0.0041(8) 0.0118(8) 0.0117(9)
C19 0.0255(9) 0.0220(9) 0.0211(9) 0.0030(7) 0.0077(7) 0.0070(7)
C20 0.0196(8) 0.0171(8) 0.0183(8) 0.0030(6) 0.0035(6) 0.0091(7)
C21 0.0162(8) 0.0262(9) 0.0210(8) 0.0093(7) 0.0063(6) 0.0114(7)
C22 0.0154(8) 0.0267(9) 0.0195(8) 0.0081(7) 0.0056(6) 0.0107(7)
C23 0.0224(9) 0.0302(10) 0.0252(9) 0.0134(8) 0.0088(7) 0.0166(8)

loop_
_atom_type_symbol
_atom_type_description
_atom_type_scat_dispersion_real
_atom_type_scat_dispersion_imag
_atom_type_scat_source
C C 0.0033 0.0016 'International Tables Vol C Tables 4.2.6.8 and 6.1.1.4'
H H 0.0000 0.0000 'International Tables Vol C Tables 4.2.6.8 and 6.1.1.4'
N N 0.0061 0.0033 'International Tables Vol C Tables 4.2.6.8 and 6.1.1.4'
Br Br -0.2901 2.4595 'International Tables Vol C Tables 4.2.6.8 and 6.1.1.4'

loop_
_geom_angle_atom_site_label_1
_geom_angle_atom_site_label_2
_geom_angle_atom_site_label_3
_geom_angle
_geom_angle_site_symmetry_1
_geom_angle_site_symmetry_3
_geom_angle_publ_flag
C23 N1 C22 121.53(15) . . ?
C23 N1 C21 121.78(16) . . ?
C22 N1 C21 116.04(14) . . ?
C2 C1 C10 119.27(17) . . ?
C2 C1 C11 117.57(16) . . ?
C10 C1 C11 123.05(16) . . ?
C1 C2 C3 121.03(17) . . ?
C1 C2 C21 119.88(17) . . ?
C3 C2 C21 119.05(17) . . ?
C4 C3 C2 120.11(18) . . ?
C3 C4 C5 120.59(19) . . ?
C4 C5 C10 119.95(17) . . ?
C4 C5 C6 121.01(19) . . ?
C10 C5 C6 119.03(18) . . ?
C7 C6 C5 121.0(2) . . ?
C6 C7 C8 120.61(19) . . ?
C9 C8 C7 119.9(2) . . ?
C8 C9 C10 121.24(19) . . ?
C9 C10 C5 118.26(16) . . ?
C9 C10 C1 122.77(17) . . ?
C5 C10 C1 118.92(17) . . ?
C12 C11 C20 119.28(17) . . ?
C12 C11 C1 118.76(16) . . ?
C20 C11 C1 121.77(15) . . ?
C11 C12 C13 120.78(17) . . ?
C11 C12 C22 119.95(17) . . ?
C13 C12 C22 119.25(16) . . ?
C14 C13 C12 120.66(18) . . ?
C13 C14 C15 120.82(18) . . ?
C16 C15 C14 121.47(19) . . ?
C16 C15 C20 119.31(18) . . ?
C14 C15 C20 119.14(18) . . ?
C17 C16 C15 121.3(2) . . ?
C16 C17 C18 119.5(2) . . ?
C19 C18 C17 120.8(2) . . ?
C18 C19 C20 120.84(19) . . ?
C19 C20 C15 118.24(17) . . ?
C19 C20 C11 122.43(17) . . ?
C15 C20 C11 119.22(16) . . ?
N1 C21 C2 109.54(15) . . ?
N1 C22 C12 110.86(15) . . ?
N1 C23 N3 121.64(18) . . ?
N1 C23 N2 121.38(18) . . ?
N3 C23 N2 116.96(18) . . ?

loop_
_geom_bond_atom_site_label_1
_geom_bond_atom_site_label_2
_geom_bond_distance
_geom_bond_site_symmetry_2
_geom_bond_publ_flag
N1 C23 1.329(2) . ?
N1 C22 1.479(2) . ?
N1 C21 1.480(2) . ?
N2 C23 1.335(3) . ?
N3 C23 1.333(3) . ?
C1 C2 1.388(2) . ?
C1 C10 1.430(2) . ?
C1 C11 1.486(3) . ?
C2 C3 1.413(3) . ?
C2 C21 1.511(3) . ?
C3 C4 1.371(3) . ?
C4 C5 1.409(3) . ?
C5 C10 1.421(3) . ?
C5 C6 1.429(3) . ?
C6 C7 1.348(3) . ?
C7 C8 1.418(3) . ?
C8 C9 1.371(3) . ?
C9 C10 1.420(3) . ?
C11 C12 1.387(2) . ?
C11 C20 1.436(3) . ?
C12 C13 1.411(3) . ?
C12 C22 1.517(3) . ?
C13 C14 1.367(3) . ?
C14 C15 1.416(3) . ?
C15 C16 1.412(3) . ?
C15 C20 1.428(3) . ?
C16 C17 1.372(3) . ?
C17 C18 1.412(3) . ?
C18 C19 1.372(3) . ?
C19 C20 1.420(3) . ?

loop_
_platon_squeeze_void_nr
_platon_squeeze_void_average_x
_platon_squeeze_void_average_y
_platon_squeeze_void_average_z
_platon_squeeze_void_volume
_platon_squeeze_void_count_electrons
_platon_squeeze_void_content
1 0.002 0.000 0.012 561 281 ' '
